data_7242972
loop_
_publ_author_name
'Wang, Chen'
'You, Zi Xin'
'Xing, Yong-Heng'
'Bai, Feng-Ying'
'Shi, Zhan'

_publ_section_title
;
 A three-dimensional supramolecular network structure through hydrogen
 bonding and \p--\p interaction: synthesis, structure, and the
 fluorescence detection of balsalazide disodium
;
_journal_issue 27
_journal_name_full CrystEngComm
_journal_page_first 4840
_journal_page_last 4847
_journal_paper_doi 10.1039/D1CE00373A
_journal_volume 23
_journal_year 2021
_chemical_formula_moiety 'C26 H14 N6 O6, C7 H5'
_chemical_formula_sum 'C33 H19 N6 O6'
_chemical_formula_weight 595.54
_space_group_crystal_system monoclinic
_space_group_IT_number 14
_space_group_name_Hall '-P 2ybc'
_space_group_name_H-M_alt 'P 1 21/c 1'
_atom_sites_solution_hydrogens geom
_atom_sites_solution_primary dual
_audit_creation_date 2021-03-12
_audit_creation_method
;
Olex2 1.2
(compiled 2018.05.29 svn.r3508 for OlexSys, GUI svn.r5506)
;
_audit_update_record
;
2021-03-12 deposited with the CCDC.	2021-06-04 downloaded from the CCDC.
;
_cell_angle_alpha 90
_cell_angle_beta 96.3210(10)
_cell_angle_gamma 90
_cell_formula_units_Z 4
_cell_length_a 10.7535(7)
_cell_length_b 8.9587(6)
_cell_length_c 27.8995(19)
_cell_measurement_reflns_used 2180
_cell_measurement_temperature 296(2)
_cell_measurement_theta_max 23.94
_cell_measurement_theta_min 2.53
_cell_volume 2671.4(3)
_computing_cell_refinement 'SAINT v8.34A (Bruker, 2013)'
_computing_data_collection 'Bruker SMART'
_computing_data_reduction 'SAINT v8.34A (Bruker, 2013)'
_computing_molecular_graphics 'Olex2 (Dolomanov et al., 2009)'
_computing_publication_material 'Olex2 (Dolomanov et al., 2009)'
_computing_structure_refinement 'ShelXL (Sheldrick, 2015)'
_computing_structure_solution 'ShelXD-1997 (Sheldrick, 2008)'
_diffrn_ambient_temperature 296.15
_diffrn_measured_fraction_theta_full 0.998
_diffrn_measured_fraction_theta_max 0.976
_diffrn_measurement_device_type 'CCD area detector'
_diffrn_measurement_method 'phi and omega scans'
_diffrn_radiation_monochromator graphite
_diffrn_radiation_type MoK\a
_diffrn_radiation_wavelength 0.71073
_diffrn_reflns_av_R_equivalents 0.0455
_diffrn_reflns_av_unetI/netI 0.0680
_diffrn_reflns_Laue_measured_fraction_full 0.998
_diffrn_reflns_Laue_measured_fraction_max 0.976
_diffrn_reflns_limit_h_max 13
_diffrn_reflns_limit_h_min -14
_diffrn_reflns_limit_k_max 11
_diffrn_reflns_limit_k_min -8
_diffrn_reflns_limit_l_max 37
_diffrn_reflns_limit_l_min -35
_diffrn_reflns_number 16538
_diffrn_reflns_point_group_measured_fraction_full 0.998
_diffrn_reflns_point_group_measured_fraction_max 0.976
_diffrn_reflns_theta_full 25.242
_diffrn_reflns_theta_max 28.292
_diffrn_reflns_theta_min 1.469
_exptl_absorpt_coefficient_mu 0.105
_exptl_absorpt_correction_T_max 0.7457
_exptl_absorpt_correction_T_min 0.6407
_exptl_absorpt_correction_type none
_exptl_absorpt_process_details
;
SADABS-2014/5 (Bruker,2014/5) was used for absorption correction.
wR2(int) was 0.0573 before and 0.0449 after correction.
The Ratio of minimum to maximum transmission is 0.8592.
The \l/2 correction factor is 0.00150.
;
_exptl_crystal_colour 'clear light red'
_exptl_crystal_colour_lustre clear
_exptl_crystal_colour_modifier light
_exptl_crystal_colour_primary red
_exptl_crystal_density_diffrn 1.481
_exptl_crystal_density_method 'not measured'
_exptl_crystal_description block
_exptl_crystal_F_000 1228
_exptl_crystal_size_max 0.58
_exptl_crystal_size_mid 0.45
_exptl_crystal_size_min 0.36
_refine_diff_density_max 0.312
_refine_diff_density_min -0.518
_refine_diff_density_rms 0.060
_refine_ls_extinction_method none
_refine_ls_goodness_of_fit_ref 0.995
_refine_ls_hydrogen_treatment constr
_refine_ls_matrix_type full
_refine_ls_number_parameters 406
_refine_ls_number_reflns 6468
_refine_ls_number_restraints 0
_refine_ls_restrained_S_all 0.995
_refine_ls_R_factor_all 0.1367
_refine_ls_R_factor_gt 0.0578
_refine_ls_shift/su_max 0.000
_refine_ls_shift/su_mean 0.000
_refine_ls_structure_factor_coef Fsqd
_refine_ls_weighting_details 'w=1/[\s^2^(Fo^2^)+(0.0828P)^2^+0.0433P] where P=(Fo^2^+2Fc^2^)/3'
_refine_ls_weighting_scheme calc
_refine_ls_wR_factor_gt 0.1396
_refine_ls_wR_factor_ref 0.1774
_reflns_Friedel_coverage 0.000
_reflns_number_gt 3138
_reflns_number_total 6468
_reflns_threshold_expression 'I > 2\s(I)'
_cod_data_source_file d1ce00373a2.cif
_cod_data_source_block 1
_cod_depositor_comments 'Adding full bibliography for 7242972--7242974.cif.'
_cod_database_code 7242972
_shelx_shelxl_version_number 2018/3
_shelx_space_group_comment
;
The symmetry employed for this shelxl refinement is uniquely defined
by the following loop, which should always be used as a source of
symmetry information in preference to the above space-group names.
They are only intended as comments.
;
_shelx_estimated_absorpt_t_max 0.963
_shelx_estimated_absorpt_t_min 0.941
_olex2_refinement_description
;
1. Fixed Uiso
 At 1.2 times of:
  All C(H) groups, All C(H,H) groups, All N(H) groups
2.a Secondary CH2 refined with riding coordinates:
 C33(H33A,H33B)
2.b Aromatic/amide H refined with riding coordinates:
 C7(H7), C11(H11), C14(H14), C15(H15), C18(H18), C20(H20), C21(H21), C22(H22),
 C23(H23), C24(H24), C25(H25), C26(H26), C27(H27), C31(H31), C32(H32), N2(H2),
 N5(H5)
;
_olex2_submission_special_instructions 'No special instructions were received'

loop_
_space_group_symop_operation_xyz
'x, y, z'
'-x, y+1/2, -z+1/2'
'-x, -y, -z'
'x, -y-1/2, z-1/2'

loop_
_atom_site_label
_atom_site_type_symbol
_atom_site_fract_x
_atom_site_fract_y
_atom_site_fract_z
_atom_site_U_iso_or_equiv
_atom_site_adp_type
_atom_site_occupancy
_atom_site_site_symmetry_order
_atom_site_calc_flag
_atom_site_refinement_flags_posn
_atom_site_refinement_flags_adp
_atom_site_refinement_flags_occupancy
_atom_site_disorder_assembly
_atom_site_disorder_group
C1 C 0.6865(2) 1.0344(3) 0.03478(8) 0.0313(5) Uani 1 1 d . . . . .
C2 C 0.6512(2) 0.9426(3) -0.00591(8) 0.0313(5) Uani 1 1 d . . . . .
C3 C 0.7198(2) 1.1841(3) 0.02744(9) 0.0357(6) Uani 1 1 d . . . . .
C4 C 0.6235(2) 0.7909(3) 0.00110(9) 0.0353(6) Uani 1 1 d . . . . .
C5 C 0.7686(2) 1.2780(3) 0.06886(9) 0.0408(6) Uani 1 1 d . . . . .
C6 C 0.6472(2) 1.0062(3) -0.05254(8) 0.0361(6) Uani 1 1 d . . . . .
C7 C 0.7141(2) 1.2430(3) -0.01822(9) 0.0439(7) Uani 1 1 d . . . . .
H7 H 0.735760 1.342162 -0.022568 0.053 Uiso 1 1 calc R . . . .
C8 C 0.5955(2) 0.6925(3) -0.04128(9) 0.0411(6) Uani 1 1 d . . . . .
C9 C 0.6902(2) 0.9719(3) 0.08142(8) 0.0359(6) Uani 1 1 d . . . . .
C10 C 0.6158(2) 0.9118(3) -0.09595(10) 0.0434(6) Uani 1 1 d . . . . .
C11 C 0.6599(2) 0.8242(3) 0.08709(9) 0.0435(6) Uani 1 1 d . . . . .
H11 H 0.660867 0.784512 0.117928 0.052 Uiso 1 1 calc R . . . .
C12 C 0.7306(2) 1.0648(3) 0.12417(9) 0.0396(6) Uani 1 1 d . . . . .
C13 C 0.7655(2) 1.4222(3) 0.16616(8) 0.0377(6) Uani 1 1 d . . . . .
C14 C 0.6276(2) 0.7331(3) 0.04684(9) 0.0441(6) Uani 1 1 d . . . . .
H14 H 0.608745 0.633021 0.051107 0.053 Uiso 1 1 calc R . . . .
C15 C 0.6757(2) 1.1534(3) -0.05809(9) 0.0440(6) Uani 1 1 d . . . . .
H15 H 0.669414 1.194598 -0.088863 0.053 Uiso 1 1 calc R . . . .
C16 C 0.6811(2) 0.5996(3) -0.13755(9) 0.0418(6) Uani 1 1 d . . . . .
C17 C 0.8425(2) 1.5073(3) 0.20474(9) 0.0372(6) Uani 1 1 d . . . . .
C18 C 1.0355(3) 1.5780(3) 0.24926(10) 0.0485(7) Uani 1 1 d . . . . .
H18 H 1.122397 1.572497 0.253317 0.058 Uiso 1 1 calc R . . . .
C19 C 0.6618(2) 0.4813(3) -0.17528(8) 0.0371(6) Uani 1 1 d . . . . .
C20 C 0.9725(2) 1.5034(3) 0.21058(9) 0.0435(6) Uani 1 1 d . . . . .
H20 H 1.016195 1.451548 0.188901 0.052 Uiso 1 1 calc R . . . .
C21 C 0.5800(3) 0.4941(3) -0.21657(9) 0.0493(7) Uani 1 1 d . . . . .
H21 H 0.529710 0.578138 -0.222088 0.059 Uiso 1 1 calc R . . . .
C22 C 0.7327(3) 0.3530(3) -0.16874(9) 0.0478(7) Uani 1 1 d . . . . .
H22 H 0.791090 0.342218 -0.141785 0.057 Uiso 1 1 calc R . . . .
C23 C 0.5743(3) 0.3783(3) -0.24985(10) 0.0543(8) Uani 1 1 d . . . . .
H23 H 0.522195 0.389804 -0.278499 0.065 Uiso 1 1 calc R . . . .
C24 C 0.7838(3) 1.5926(3) 0.23653(10) 0.0520(7) Uani 1 1 d . . . . .
H24 H 0.697086 1.601439 0.233102 0.062 Uiso 1 1 calc R . . . .
C25 C 0.7160(3) 0.2421(3) -0.20244(11) 0.0603(8) Uani 1 1 d . . . . .
H25 H 0.761121 0.154234 -0.196644 0.072 Uiso 1 1 calc R . . . .
C26 C 0.8553(3) 1.6649(3) 0.27355(11) 0.0611(8) Uani 1 1 d . . . . .
H26 H 0.814292 1.722557 0.294636 0.073 Uiso 1 1 calc R . . . .
C27 C 1.0249(8) 0.9598(19) 0.1078(4) 0.210(9) Uani 1 1 d . . . . .
H27 H 1.046733 1.008471 0.136913 0.252 Uiso 1 1 calc R . . . .
C28 C 1.0295(6) 1.0367(8) 0.0688(5) 0.196(6) Uani 1 1 d . . . . .
C29 C 1.0010(4) 0.9656(8) 0.0258(2) 0.1019(17) Uani 1 1 d . . . . .
C30 C 0.9700(4) 0.8223(8) 0.0266(2) 0.0949(15) Uani 1 1 d . . . . .
C31 C 0.9670(5) 0.7500(8) 0.0688(3) 0.134(3) Uani 1 1 d . . . . .
H31 H 0.946602 0.649126 0.069077 0.161 Uiso 1 1 calc R . . . .
C32 C 0.9932(9) 0.8235(17) 0.1097(5) 0.210(8) Uani 1 1 d . . . . .
H32 H 0.988471 0.776660 0.139154 0.252 Uiso 1 1 calc R . . . .
C33 C 0.9512(5) 0.8112(13) -0.0303(5) 0.299(7) Uani 1 1 d . . . . .
H33A H 0.866925 0.774282 -0.038861 0.359 Uiso 1 1 calc R . . . .
H33B H 1.007378 0.733579 -0.039001 0.359 Uiso 1 1 calc R . . . .
N1 N 0.9798(2) 1.6569(3) 0.28090(8) 0.0534(6) Uani 1 1 d . . . . .
N2 N 0.8195(2) 1.2946(2) 0.15364(7) 0.0468(6) Uani 1 1 d . . . . .
H2 H 0.887406 1.264086 0.169814 0.056 Uiso 1 1 calc R . . . .
N3 N 0.76541(19) 1.2118(2) 0.11449(7) 0.0418(5) Uani 1 1 d . . . . .
N4 N 0.58688(19) 0.7632(2) -0.08685(7) 0.0420(5) Uani 1 1 d . . . . .
N5 N 0.5750(2) 0.6669(2) -0.12630(7) 0.0473(6) Uani 1 1 d . . . . .
H5 H 0.503860 0.650796 -0.142738 0.057 Uiso 1 1 calc R . . . .
N6 N 0.6387(2) 0.2522(3) -0.24325(9) 0.0597(7) Uani 1 1 d . . . . .
O1 O 0.66372(16) 1.46651(19) 0.14798(6) 0.0477(5) Uani 1 1 d . . . . .
O2 O 0.8102(2) 1.4020(2) 0.06540(7) 0.0604(6) Uani 1 1 d . . . . .
O3 O 0.73771(19) 1.0195(2) 0.16530(7) 0.0588(6) Uani 1 1 d . . . . .
O4 O 0.6146(2) 0.9572(2) -0.13669(7) 0.0677(6) Uani 1 1 d . . . . .
O5 O 0.5803(2) 0.5590(2) -0.03888(7) 0.0614(6) Uani 1 1 d . . . . .
O6 O 0.78444(18) 0.6337(2) -0.11852(7) 0.0663(6) Uani 1 1 d . . . . .

loop_
_atom_site_aniso_label
_atom_site_aniso_U_11
_atom_site_aniso_U_22
_atom_site_aniso_U_33
_atom_site_aniso_U_23
_atom_site_aniso_U_13
_atom_site_aniso_U_12
C1 0.0270(12) 0.0328(13) 0.0332(13) -0.0059(10) -0.0009(10) 0.0023(10)
C2 0.0270(12) 0.0337(13) 0.0324(13) -0.0058(10) -0.0005(10) 0.0016(10)
C3 0.0358(14) 0.0323(13) 0.0373(14) -0.0050(11) -0.0034(11) 0.0035(11)
C4 0.0318(13) 0.0351(13) 0.0384(14) -0.0079(11) 0.0013(11) 0.0000(10)
C5 0.0423(15) 0.0361(14) 0.0420(15) -0.0069(12) -0.0047(12) 0.0025(12)
C6 0.0338(14) 0.0401(14) 0.0329(13) -0.0074(11) -0.0032(10) 0.0033(11)
C7 0.0509(16) 0.0325(14) 0.0462(16) -0.0013(12) -0.0038(13) -0.0023(12)
C8 0.0364(14) 0.0401(15) 0.0469(16) -0.0108(12) 0.0046(12) -0.0068(12)
C9 0.0339(13) 0.0391(14) 0.0340(13) -0.0050(11) -0.0001(10) 0.0003(11)
C10 0.0455(16) 0.0427(15) 0.0399(15) -0.0061(13) -0.0041(12) 0.0000(12)
C11 0.0519(16) 0.0410(15) 0.0375(14) 0.0004(12) 0.0041(12) -0.0033(13)
C12 0.0406(15) 0.0391(14) 0.0371(14) -0.0052(12) -0.0045(12) 0.0012(12)
C13 0.0431(15) 0.0340(14) 0.0341(13) -0.0019(11) -0.0048(11) -0.0020(12)
C14 0.0513(16) 0.0345(14) 0.0458(16) -0.0028(12) 0.0025(13) -0.0088(12)
C15 0.0551(17) 0.0381(14) 0.0369(14) 0.0009(12) -0.0027(12) 0.0007(13)
C16 0.0418(16) 0.0455(15) 0.0378(14) -0.0092(12) 0.0021(12) -0.0054(13)
C17 0.0421(15) 0.0304(13) 0.0367(14) -0.0029(11) -0.0059(11) -0.0001(11)
C18 0.0458(16) 0.0492(16) 0.0473(16) -0.0001(14) -0.0093(13) -0.0098(13)
C19 0.0419(15) 0.0389(14) 0.0308(13) -0.0055(11) 0.0051(11) -0.0031(11)
C20 0.0453(16) 0.0445(15) 0.0389(14) -0.0043(12) -0.0036(12) -0.0013(12)
C21 0.0514(17) 0.0513(17) 0.0435(16) -0.0053(13) -0.0022(13) 0.0063(13)
C22 0.0568(17) 0.0477(16) 0.0380(15) -0.0029(13) 0.0008(13) 0.0024(14)
C23 0.0569(18) 0.068(2) 0.0358(15) -0.0118(14) -0.0039(13) -0.0039(16)
C24 0.0463(16) 0.0512(17) 0.0567(18) -0.0190(15) -0.0019(14) -0.0028(13)
C25 0.074(2) 0.0462(18) 0.061(2) -0.0070(15) 0.0065(17) 0.0087(16)
C26 0.062(2) 0.062(2) 0.0580(19) -0.0273(16) 0.0039(15) -0.0025(16)
C27 0.062(5) 0.43(3) 0.137(9) -0.105(12) -0.004(5) 0.055(11)
C28 0.053(4) 0.086(4) 0.456(19) -0.062(9) 0.054(9) 0.004(3)
C29 0.048(3) 0.102(4) 0.160(5) 0.042(3) 0.031(3) 0.033(3)
C30 0.050(2) 0.130(4) 0.101(3) -0.039(4) -0.008(2) 0.027(3)
C31 0.058(3) 0.140(5) 0.206(7) 0.073(6) 0.024(5) 0.022(3)
C32 0.077(6) 0.41(2) 0.147(8) 0.117(13) 0.017(6) 0.076(10)
C33 0.063(4) 0.335(13) 0.492(17) -0.309(13) 0.002(6) 0.011(6)
N1 0.0594(16) 0.0513(14) 0.0461(14) -0.0110(12) -0.0087(12) -0.0089(12)
N2 0.0520(14) 0.0401(12) 0.0424(13) -0.0127(10) -0.0216(10) 0.0059(11)
N3 0.0490(13) 0.0356(12) 0.0367(12) -0.0102(10) -0.0132(10) 0.0008(10)
N4 0.0470(13) 0.0417(12) 0.0363(12) -0.0143(10) -0.0004(10) -0.0041(10)
N5 0.0455(13) 0.0509(13) 0.0432(13) -0.0216(11) -0.0043(10) -0.0033(11)
N6 0.0702(17) 0.0525(16) 0.0569(16) -0.0166(13) 0.0096(13) -0.0073(13)
O1 0.0415(11) 0.0458(11) 0.0519(11) -0.0071(9) -0.0127(9) 0.0029(9)
O2 0.0846(15) 0.0381(11) 0.0560(12) -0.0093(9) -0.0027(11) -0.0167(10)
O3 0.0801(15) 0.0581(13) 0.0359(11) -0.0044(9) -0.0044(10) -0.0087(11)
O4 0.1062(17) 0.0585(13) 0.0348(11) -0.0065(10) -0.0081(11) -0.0084(12)
O5 0.0854(16) 0.0375(11) 0.0608(13) -0.0138(10) 0.0061(11) -0.0146(10)
O6 0.0443(12) 0.0812(16) 0.0715(14) -0.0305(12) -0.0017(10) -0.0080(11)

loop_
_atom_type_symbol
_atom_type_description
_atom_type_scat_dispersion_real
_atom_type_scat_dispersion_imag
_atom_type_scat_source
C C 0.0033 0.0016 'International Tables Vol C Tables 4.2.6.8 and 6.1.1.4'
H H 0.0000 0.0000 'International Tables Vol C Tables 4.2.6.8 and 6.1.1.4'
N N 0.0061 0.0033 'International Tables Vol C Tables 4.2.6.8 and 6.1.1.4'
O O 0.0106 0.0060 'International Tables Vol C Tables 4.2.6.8 and 6.1.1.4'

loop_
_geom_angle_atom_site_label_1
_geom_angle_atom_site_label_2
_geom_angle_atom_site_label_3
_geom_angle
_geom_angle_site_symmetry_1
_geom_angle_site_symmetry_3
_geom_angle_publ_flag
C3 C1 C2 119.0(2) . . ?
C3 C1 C9 121.9(2) . . ?
C9 C1 C2 119.0(2) . . ?
C4 C2 C1 119.3(2) . . ?
C4 C2 C6 122.0(2) . . ?
C6 C2 C1 118.7(2) . . ?
C1 C3 C5 120.1(2) . . ?
C7 C3 C1 120.9(2) . . ?
C7 C3 C5 118.8(2) . . ?
C2 C4 C8 119.4(2) . . ?
C14 C4 C2 120.4(2) . . ?
C14 C4 C8 120.1(2) . . ?
N3 C5 C3 115.2(2) . . ?
O2 C5 C3 124.4(2) . . ?
O2 C5 N3 120.4(2) . . ?
C2 C6 C10 120.1(2) . . ?
C15 C6 C2 120.5(2) . . ?
C15 C6 C10 119.4(2) . . ?
C3 C7 H7 120.1 . . ?
C3 C7 C15 119.8(2) . . ?
C15 C7 H7 120.1 . . ?
N4 C8 C4 116.0(2) . . ?
O5 C8 C4 124.2(2) . . ?
O5 C8 N4 119.8(2) . . ?
C1 C9 C12 119.7(2) . . ?
C11 C9 C1 120.2(2) . . ?
C11 C9 C12 120.0(2) . . ?
N4 C10 C6 115.4(2) . . ?
O4 C10 C6 123.6(2) . . ?
O4 C10 N4 120.9(2) . . ?
C9 C11 H11 119.7 . . ?
C9 C11 C14 120.6(2) . . ?
C14 C11 H11 119.7 . . ?
N3 C12 C9 115.7(2) . . ?
O3 C12 C9 123.8(2) . . ?
O3 C12 N3 120.4(2) . . ?
N2 C13 C17 113.6(2) . . ?
O1 C13 C17 122.3(2) . . ?
O1 C13 N2 124.1(2) . . ?
C4 C14 C11 120.3(2) . . ?
C4 C14 H14 119.8 . . ?
C11 C14 H14 119.8 . . ?
C6 C15 C7 121.0(2) . . ?
C6 C15 H15 119.5 . . ?
C7 C15 H15 119.5 . . ?
N5 C16 C19 115.0(2) . . ?
O6 C16 C19 122.4(2) . . ?
O6 C16 N5 122.5(2) . . ?
C20 C17 C13 122.9(2) . . ?
C24 C17 C13 119.4(2) . . ?
C24 C17 C20 117.7(2) . . ?
C20 C18 H18 118.0 . . ?
N1 C18 H18 118.0 . . ?
N1 C18 C20 124.0(3) . . ?
C21 C19 C16 124.0(2) . . ?
C21 C19 C22 118.2(2) . . ?
C22 C19 C16 117.8(2) . . ?
C17 C20 H20 120.7 . . ?
C18 C20 C17 118.7(3) . . ?
C18 C20 H20 120.7 . . ?
C19 C21 H21 120.8 . . ?
C19 C21 C23 118.4(3) . . ?
C23 C21 H21 120.8 . . ?
C19 C22 H22 120.5 . . ?
C25 C22 C19 119.0(3) . . ?
C25 C22 H22 120.5 . . ?
C21 C23 H23 118.0 . . ?
N6 C23 C21 124.0(3) . . ?
N6 C23 H23 118.0 . . ?
C17 C24 H24 120.5 . . ?
C17 C24 C26 119.1(3) . . ?
C26 C24 H24 120.5 . . ?
C22 C25 H25 118.0 . . ?
N6 C25 C22 124.0(3) . . ?
N6 C25 H25 118.0 . . ?
C24 C26 H26 118.1 . . ?
N1 C26 C24 123.9(3) . . ?
N1 C26 H26 118.1 . . ?
C28 C27 H27 117.2 . . ?
C32 C27 H27 117.2 . . ?
C32 C27 C28 125.6(13) . . ?
C27 C28 C29 117.8(9) . . ?
C27 C28 C33 160.6(13) . 3_775 ?
C29 C28 C33 81.6(9) . 3_775 ?
C28 C29 C29 127.2(10) . 3_775 ?
C30 C29 C28 118.0(6) . . ?
C30 C29 C29 114.8(9) . 3_775 ?
C29 C30 C31 120.7(5) . . ?
C29 C30 C33 92.8(8) . . ?
C31 C30 C33 146.5(8) . . ?
C30 C31 H31 120.3 . . ?
C32 C31 C30 119.4(9) . . ?
C32 C31 H31 120.3 . . ?
C27 C32 C31 118.4(13) . . ?
C27 C32 H32 120.8 . . ?
C31 C32 H32 120.8 . . ?
C28 C33 H33A 106.4 3_775 . ?
C28 C33 H33B 106.4 3_775 . ?
C30 C33 C28 123.6(6) . 3_775 ?
C30 C33 H33A 106.4 . . ?
C30 C33 H33B 106.4 . . ?
H33A C33 H33B 106.5 . . ?
C18 N1 C26 116.5(2) . . ?
C13 N2 H2 120.0 . . ?
C13 N2 N3 120.09(19) . . ?
N3 N2 H2 120.0 . . ?
C12 N3 C5 127.1(2) . . ?
N2 N3 C5 115.8(2) . . ?
N2 N3 C12 116.48(19) . . ?
C10 N4 C8 126.6(2) . . ?
N5 N4 C8 115.1(2) . . ?
N5 N4 C10 116.7(2) . . ?
C16 N5 N4 116.9(2) . . ?
C16 N5 H5 121.6 . . ?
N4 N5 H5 121.6 . . ?
C23 N6 C25 116.2(2) . . ?

loop_
_geom_bond_atom_site_label_1
_geom_bond_atom_site_label_2
_geom_bond_distance
_geom_bond_site_symmetry_2
_geom_bond_publ_flag
C1 C2 1.419(3) . ?
C1 C3 1.409(3) . ?
C1 C9 1.413(3) . ?
C2 C4 1.409(3) . ?
C2 C6 1.417(3) . ?
C3 C5 1.478(3) . ?
C3 C7 1.374(3) . ?
C4 C8 1.479(3) . ?
C4 C14 1.373(3) . ?
C5 N3 1.408(3) . ?
C5 O2 1.206(3) . ?
C6 C10 1.485(3) . ?
C6 C15 1.367(3) . ?
C7 H7 0.9300 . ?
C7 C15 1.396(3) . ?
C8 N4 1.414(3) . ?
C8 O5 1.210(3) . ?
C9 C11 1.376(3) . ?
C9 C12 1.480(3) . ?
C10 N4 1.397(3) . ?
C10 O4 1.206(3) . ?
C11 H11 0.9300 . ?
C11 C14 1.401(3) . ?
C12 N3 1.403(3) . ?
C12 O3 1.212(3) . ?
C13 C17 1.493(3) . ?
C13 N2 1.346(3) . ?
C13 O1 1.221(3) . ?
C14 H14 0.9300 . ?
C15 H15 0.9300 . ?
C16 C19 1.492(3) . ?
C16 N5 1.357(3) . ?
C16 O6 1.217(3) . ?
C17 C20 1.390(3) . ?
C17 C24 1.376(3) . ?
C18 H18 0.9300 . ?
C18 C20 1.382(3) . ?
C18 N1 1.324(3) . ?
C19 C21 1.375(3) . ?
C19 C22 1.381(3) . ?
C20 H20 0.9300 . ?
C21 H21 0.9300 . ?
C21 C23 1.389(4) . ?
C22 H22 0.9300 . ?
C22 C25 1.366(4) . ?
C23 H23 0.9300 . ?
C23 N6 1.327(4) . ?
C24 H24 0.9300 . ?
C24 C26 1.379(4) . ?
C25 H25 0.9300 . ?
C25 N6 1.337(3) . ?
C26 H26 0.9300 . ?
C26 N1 1.334(4) . ?
C27 H27 0.9300 . ?
C27 C28 1.293(13) . ?
C27 C32 1.270(16) . ?
C28 C29 1.363(12) . ?
C28 C33 1.762(17) 3_775 ?
C29 C29 1.562(10) 3_775 ?
C29 C30 1.327(7) . ?
C30 C31 1.347(7) . ?
C30 C33 1.580(12) . ?
C31 H31 0.9300 . ?
C31 C32 1.321(12) . ?
C32 H32 0.9300 . ?
C33 H33A 0.9700 . ?
C33 H33B 0.9700 . ?
N2 H2 0.8600 . ?
N2 N3 1.393(3) . ?
N4 N5 1.393(3) . ?
N5 H5 0.8600 . ?

loop_
_geom_hbond_atom_site_label_D
_geom_hbond_atom_site_label_H
_geom_hbond_atom_site_label_A
_geom_hbond_distance_DH
_geom_hbond_distance_HA
_geom_hbond_distance_DA
_geom_hbond_angle_DHA
_geom_hbond_site_symmetry_A
_geom_hbond_publ_flag
C7 H7 O5 0.93 2.57 3.199(3) 125.3 1_565 yes
C21 H21 N6 0.93 2.50 3.399(4) 162.1 2_654 yes
C33 H33B O2 0.97 2.49 3.427(6) 163.4 3_775 yes
N2 H2 N1 0.86 2.10 2.941(3) 164.8 2_745 yes
N5 H5 O1 0.86 2.08 2.836(3) 146.8 3_675 yes

loop_
_geom_torsion_atom_site_label_1
_geom_torsion_atom_site_label_2
_geom_torsion_atom_site_label_3
_geom_torsion_atom_site_label_4
_geom_torsion
_geom_torsion_site_symmetry_1
_geom_torsion_site_symmetry_2
_geom_torsion_site_symmetry_3
_geom_torsion_site_symmetry_4
_geom_torsion_publ_flag
C1 C2 C4 C8 -175.7(2) . . . . ?
C1 C2 C4 C14 1.6(3) . . . . ?
C1 C2 C6 C10 177.5(2) . . . . ?
C1 C2 C6 C15 -0.7(3) . . . . ?
C1 C3 C5 N3 -6.6(3) . . . . ?
C1 C3 C5 O2 172.7(2) . . . . ?
C1 C3 C7 C15 -0.4(4) . . . . ?
C1 C9 C11 C14 1.3(4) . . . . ?
C1 C9 C12 N3 -1.2(3) . . . . ?
C1 C9 C12 O3 -179.2(2) . . . . ?
C2 C1 C3 C5 -174.0(2) . . . . ?
C2 C1 C3 C7 2.3(3) . . . . ?
C2 C1 C9 C11 0.0(3) . . . . ?
C2 C1 C9 C12 178.1(2) . . . . ?
C2 C4 C8 N4 -5.9(3) . . . . ?
C2 C4 C8 O5 174.0(2) . . . . ?
C2 C4 C14 C11 -0.3(4) . . . . ?
C2 C6 C10 N4 2.4(3) . . . . ?
C2 C6 C10 O4 -177.6(3) . . . . ?
C2 C6 C15 C7 2.6(4) . . . . ?
C3 C1 C2 C4 177.0(2) . . . . ?
C3 C1 C2 C6 -1.8(3) . . . . ?
C3 C1 C9 C11 -178.4(2) . . . . ?
C3 C1 C9 C12 -0.3(3) . . . . ?
C3 C5 N3 C12 5.4(4) . . . . ?
C3 C5 N3 N2 175.5(2) . . . . ?
C3 C7 C15 C6 -2.1(4) . . . . ?
C4 C2 C6 C10 -1.3(4) . . . . ?
C4 C2 C6 C15 -179.4(2) . . . . ?
C4 C8 N4 C10 7.8(4) . . . . ?
C4 C8 N4 N5 172.8(2) . . . . ?
C5 C3 C7 C15 176.0(2) . . . . ?
C6 C2 C4 C8 3.1(3) . . . . ?
C6 C2 C4 C14 -179.6(2) . . . . ?
C6 C10 N4 C8 -6.1(4) . . . . ?
C6 C10 N4 N5 -170.9(2) . . . . ?
C7 C3 C5 N3 177.0(2) . . . . ?
C7 C3 C5 O2 -3.8(4) . . . . ?
C8 C4 C14 C11 176.9(2) . . . . ?
C8 N4 N5 C16 -78.9(3) . . . . ?
C9 C1 C2 C4 -1.4(3) . . . . ?
C9 C1 C2 C6 179.8(2) . . . . ?
C9 C1 C3 C5 4.4(3) . . . . ?
C9 C1 C3 C7 -179.3(2) . . . . ?
C9 C11 C14 C4 -1.2(4) . . . . ?
C9 C12 N3 C5 -1.7(4) . . . . ?
C9 C12 N3 N2 -171.7(2) . . . . ?
C10 C6 C15 C7 -175.5(2) . . . . ?
C10 N4 N5 C16 87.7(3) . . . . ?
C11 C9 C12 N3 177.0(2) . . . . ?
C11 C9 C12 O3 -1.1(4) . . . . ?
C12 C9 C11 C14 -176.8(2) . . . . ?
C13 C17 C20 C18 -175.8(2) . . . . ?
C13 C17 C24 C26 176.8(3) . . . . ?
C13 N2 N3 C5 68.4(3) . . . . ?
C13 N2 N3 C12 -120.4(3) . . . . ?
C14 C4 C8 N4 176.8(2) . . . . ?
C14 C4 C8 O5 -3.3(4) . . . . ?
C15 C6 C10 N4 -179.4(2) . . . . ?
C15 C6 C10 O4 0.5(4) . . . . ?
C16 C19 C21 C23 177.4(2) . . . . ?
C16 C19 C22 C25 179.3(2) . . . . ?
C17 C13 N2 N3 -172.8(2) . . . . ?
C17 C24 C26 N1 -0.4(5) . . . . ?
C19 C16 N5 N4 171.6(2) . . . . ?
C19 C21 C23 N6 3.4(4) . . . . ?
C19 C22 C25 N6 3.5(5) . . . . ?
C20 C17 C24 C26 -2.6(4) . . . . ?
C20 C18 N1 C26 -1.2(4) . . . . ?
C21 C19 C22 C25 -2.3(4) . . . . ?
C21 C23 N6 C25 -2.4(4) . . . . ?
C22 C19 C21 C23 -0.9(4) . . . . ?
C22 C25 N6 C23 -1.1(4) . . . . ?
C24 C17 C20 C18 3.5(4) . . . . ?
C24 C26 N1 C18 2.3(4) . . . . ?
C27 C28 C29 C29 179.5(6) . . . 3_775 ?
C27 C28 C29 C30 0.2(9) . . . . ?
C28 C27 C32 C31 2.9(18) . . . . ?
C28 C29 C30 C31 0.0(7) . . . . ?
C28 C29 C30 C33 -179.7(5) . . . . ?
C29 C29 C30 C31 -179.4(4) 3_775 . . . ?
C29 C29 C30 C33 0.9(5) 3_775 . . . ?
C29 C30 C31 C32 1.1(9) . . . . ?
C29 C30 C33 C28 -1.1(5) . . . 3_775 ?
C30 C31 C32 C27 -2.5(14) . . . . ?
C31 C30 C33 C28 179.3(6) . . . 3_775 ?
C32 C27 C28 C29 -1.8(15) . . . . ?
C32 C27 C28 C33 176.7(16) . . . 3_775 ?
C33 C28 C29 C29 0.0(7) 3_775 . . 3_775 ?
C33 C28 C29 C30 -179.3(4) 3_775 . . . ?
C33 C30 C31 C32 -179.3(7) . . . . ?
N1 C18 C20 C17 -1.7(4) . . . . ?
N2 C13 C17 C20 30.2(3) . . . . ?
N2 C13 C17 C24 -149.0(2) . . . . ?
N5 C16 C19 C21 42.3(4) . . . . ?
N5 C16 C19 C22 -139.4(2) . . . . ?
O1 C13 C17 C20 -149.4(3) . . . . ?
O1 C13 C17 C24 31.3(4) . . . . ?
O1 C13 N2 N3 6.8(4) . . . . ?
O2 C5 N3 C12 -173.9(2) . . . . ?
O2 C5 N3 N2 -3.8(4) . . . . ?
O3 C12 N3 C5 176.4(2) . . . . ?
O3 C12 N3 N2 6.4(4) . . . . ?
O4 C10 N4 C8 174.0(2) . . . . ?
O4 C10 N4 N5 9.2(4) . . . . ?
O5 C8 N4 C10 -172.1(2) . . . . ?
O5 C8 N4 N5 -7.1(3) . . . . ?
O6 C16 C19 C21 -137.3(3) . . . . ?
O6 C16 C19 C22 41.1(4) . . . . ?
O6 C16 N5 N4 -8.9(4) . . . . ?
